data_7706594
loop_
_publ_author_name
'Counsell, Andrew J.'
'Yu, Mingfeng'
'Shi, Mengying'
'Jones, Angus T.'
'Batten, James M.'
'Turner, Peter'
'Todd, Matthew H.'
'Rutledge, Peter J.'

_publ_section_title
;
 Copper(ii) complexes of N-propargyl cyclam ligands reveal a range of
 coordination modes and colours, and unexpected reactivity.
;
_journal_issue 11
_journal_name_full 'Dalton transactions (Cambridge, England : 2003)'
_journal_page_first 3931
_journal_page_last 3942
_journal_paper_doi 10.1039/d0dt03736b
_journal_volume 50
_journal_year 2021
_chemical_formula_sum 'C13.25 H27 Cl2 Cu N4 O8.25'
_chemical_formula_weight 508.83
_space_group_crystal_system monoclinic
_space_group_IT_number 15
_space_group_name_Hall '-C 2yc'
_space_group_name_H-M_alt 'C 1 2/c 1'
_symmetry_cell_setting monoclinic
_symmetry_Int_Tables_number 15
_symmetry_space_group_name_Hall '-C 2yc'
_symmetry_space_group_name_H-M 'C 1 2/c 1'
_atom_sites_solution_hydrogens mixed
_audit_creation_method SHELXL-2018/3
_audit_update_record
;
2020-06-28 deposited with the CCDC.	2021-02-08 downloaded from the CCDC.
;
_cell_angle_alpha 90
_cell_angle_beta 112.422(2)
_cell_angle_gamma 90
_cell_formula_units_Z 8
_cell_length_a 31.689(5)
_cell_length_b 8.5129(12)
_cell_length_c 16.517(2)
_cell_measurement_reflns_used 7362
_cell_measurement_temperature 150.0(5)
_cell_measurement_theta_max 28.3
_cell_measurement_theta_min 2.49
_cell_volume 4118.9(10)
_computing_cell_refinement 'SAINT (Bruker,1995)'
_computing_data_collection 'SMART (Bruker,1995)'
_computing_data_reduction 'SAINT and XPREP (Bruker 1995)'
_computing_molecular_graphics
;
  OLEX2 (Dolomanov,O.V.et al., 2009)
  shelXle (H\"ubschle,C.B., et al., 2011) 
;
_computing_publication_material 'WinGX (Farrugia, 1999)'
_computing_structure_refinement 'SHELXL-2018/3 (Sheldrick, 2018)'
_computing_structure_solution 'Charge Flipping (Oszl\'anyi & S\"uti\>o, 2008)'
_diffrn_ambient_temperature 150.0(5)
_diffrn_measured_fraction_theta_full 1.000
_diffrn_measured_fraction_theta_max 0.931
_diffrn_measurement_device_type 'Bruker SMART 1000 CCD'
_diffrn_measurement_method 'omega scans'
_diffrn_radiation_monochromator graphite
_diffrn_radiation_source 'sealed tube'
_diffrn_radiation_type 'Mo K\a'
_diffrn_radiation_wavelength 0.71073
_diffrn_reflns_av_R_equivalents 0.0293
_diffrn_reflns_av_unetI/netI 0.0268
_diffrn_reflns_Laue_measured_fraction_full 1.000
_diffrn_reflns_Laue_measured_fraction_max 0.931
_diffrn_reflns_limit_h_max 42
_diffrn_reflns_limit_h_min -42
_diffrn_reflns_limit_k_max 11
_diffrn_reflns_limit_k_min -11
_diffrn_reflns_limit_l_max 22
_diffrn_reflns_limit_l_min -22
_diffrn_reflns_number 19982
_diffrn_reflns_point_group_measured_fraction_full 1.000
_diffrn_reflns_point_group_measured_fraction_max 0.931
_diffrn_reflns_theta_full 25.242
_diffrn_reflns_theta_max 28.895
_diffrn_reflns_theta_min 2.492
_exptl_absorpt_coefficient_mu 1.370
_exptl_absorpt_correction_T_max 0.928
_exptl_absorpt_correction_T_min 0.729
_exptl_absorpt_correction_type gaussian
_exptl_absorpt_process_details
;
 SADABS (Bruker,2008) was used to apply a Gaussian absorption correction
 using indexed crystal faces, followed by a multiscan absorption correction.
 A Lambda/2 correction factor = 0.0015 was applied to the data.
;
_exptl_crystal_colour purple
_exptl_crystal_density_diffrn 1.641
_exptl_crystal_description plate
_exptl_crystal_F_000 2108
_exptl_crystal_preparation
;
 Attached with Exxon Paratone N oil to a short length of fibre 
 supported on a thin piece of copper wire inserted in a copper 
 mounting pin. The crystal was quenched in a cold nitrogen gas 
 stream from an Oxford Cryosystems Cryostream.
;
_exptl_crystal_size_max 0.31
_exptl_crystal_size_mid 0.17
_exptl_crystal_size_min 0.03
_refine_diff_density_max 1.168
_refine_diff_density_min -0.382
_refine_diff_density_rms 0.087
_refine_ls_extinction_method none
_refine_ls_goodness_of_fit_ref 1.362
_refine_ls_hydrogen_treatment constr
_refine_ls_matrix_type full
_refine_ls_number_parameters 266
_refine_ls_number_reflns 5064
_refine_ls_number_restraints 2
_refine_ls_restrained_S_all 1.365
_refine_ls_R_factor_all 0.0463
_refine_ls_R_factor_gt 0.0358
_refine_ls_shift/su_max 0.001
_refine_ls_shift/su_mean 0.000
_refine_ls_structure_factor_coef Fsqd
_refine_ls_weighting_details 'w=1/[\s^2^(Fo^2^)+(0.03P)^2^+4.0P] where P=(Fo^2^+2Fc^2^)/3'
_refine_ls_weighting_scheme calc
_refine_ls_wR_factor_gt 0.0873
_refine_ls_wR_factor_ref 0.0907
_reflns_Friedel_coverage 0.000
_reflns_number_gt 4234
_reflns_number_total 5064
_reflns_threshold_expression 'I > 2\s(I)'
_cod_data_source_file d0dt03736b3.cif
_cod_data_source_block mht10rm3m_face
_cod_depositor_comments
;
The following automatic conversions were performed:

data item '_exptl_absorpt_correction_type' value 'Gaussian' was
changed to 'gaussian' in accordance with the
/home/data/users/saulius/crontab/automatic-downloads/rss-feeds/RSC/lib/dictionaries/cif_core.dic
dictionary named 'cif_core.dic' version 2.4.2 last updated on
2011-04-26.

Automatic conversion script
Id: cif_fix_values 7556 2019-12-06 15:28:31Z antanas 

 Adding full bibliography for 7706593--7706595.cif.
;
_cod_original_sg_symbol_H-M 'C 2/c'
_cod_database_code 7706594
_shelx_shelxl_version_number 2018/3
_shelx_space_group_comment
;
The symmetry employed for this shelxl refinement is uniquely defined
by the following loop, which should always be used as a source of
symmetry information in preference to the above space-group names.
They are only intended as comments.
;

loop_
_space_group_symop_operation_xyz
'x, y, z'
'-x, y, -z+1/2'
'x+1/2, y+1/2, z'
'-x+1/2, y+1/2, -z+1/2'
'-x, -y, -z'
'x, -y, z-1/2'
'-x+1/2, -y+1/2, -z'
'x+1/2, -y+1/2, z-1/2'

loop_
_atom_site_label
_atom_site_type_symbol
_atom_site_fract_x
_atom_site_fract_y
_atom_site_fract_z
_atom_site_U_iso_or_equiv
_atom_site_adp_type
_atom_site_occupancy
_atom_site_site_symmetry_order
_atom_site_calc_flag
_atom_site_refinement_flags_posn
_atom_site_refinement_flags_adp
_atom_site_refinement_flags_occupancy
_atom_site_disorder_assembly
_atom_site_disorder_group
Cu1 Cu 0.12713(2) 0.32043(3) 0.04103(2) 0.01991(8) Uani 1 1 d . . . . .
N1 N 0.19485(6) 0.3519(2) 0.12489(12) 0.0224(4) Uani 1 1 d . . . . .
N2 N 0.13839(7) 0.4907(2) -0.03313(13) 0.0277(4) Uani 1 1 d . . . . .
H2N H 0.124986 0.589227 -0.020141 0.033 Uiso 1 1 calc R U . . .
N3 N 0.06128(7) 0.2904(2) -0.04175(13) 0.0286(4) Uani 1 1 d . . . . .
H3N H 0.043311 0.376364 -0.028651 0.034 Uiso 1 1 calc R U . . .
N4 N 0.11352(7) 0.1594(2) 0.11657(13) 0.0263(4) Uani 1 1 d . . . . .
H4N H 0.126816 0.057724 0.107301 0.032 Uiso 1 1 calc R U . . .
C1 C 0.20734(8) 0.5068(3) 0.09739(17) 0.0285(5) Uani 1 1 d . . . . .
H1A H 0.240961 0.518227 0.120718 0.034 Uiso 1 1 calc R U . . .
H1B H 0.194626 0.593170 0.121296 0.034 Uiso 1 1 calc R U . . .
C2 C 0.18859(8) 0.5160(3) -0.00086(17) 0.0317(5) Uani 1 1 d . . . . .
H2B H 0.195239 0.620279 -0.019792 0.038 Uiso 1 1 calc R U . . .
H2A H 0.202860 0.434573 -0.024916 0.038 Uiso 1 1 calc R U . . .
C3 C 0.11798(10) 0.4695(3) -0.12940(16) 0.0369(6) Uani 1 1 d . . . . .
H3A H 0.131165 0.374797 -0.145484 0.044 Uiso 1 1 calc R U . . .
H3B H 0.125649 0.561232 -0.158038 0.044 Uiso 1 1 calc R U . . .
C4 C 0.06637(10) 0.4522(3) -0.16252(17) 0.0391(6) Uani 1 1 d . . . . .
H4A H 0.053564 0.461623 -0.227149 0.047 Uiso 1 1 calc R U . . .
H4B H 0.053880 0.539567 -0.138864 0.047 Uiso 1 1 calc R U . . .
C5 C 0.05076(9) 0.2971(3) -0.13730(16) 0.0367(6) Uani 1 1 d . . . . .
H5B H 0.017457 0.285019 -0.169762 0.044 Uiso 1 1 calc R U . . .
H5A H 0.066236 0.209166 -0.153971 0.044 Uiso 1 1 calc R U . . .
C6 C 0.04586(9) 0.1417(3) -0.01593(18) 0.0354(6) Uani 1 1 d . . . . .
H6A H 0.058240 0.051066 -0.037359 0.042 Uiso 1 1 calc R U . . .
H6B H 0.012117 0.135483 -0.041478 0.042 Uiso 1 1 calc R U . . .
C7 C 0.06285(9) 0.1388(3) 0.08181(18) 0.0332(6) Uani 1 1 d . . . . .
H7A H 0.054972 0.037578 0.102000 0.040 Uiso 1 1 calc R U . . .
H7B H 0.048627 0.224716 0.102987 0.040 Uiso 1 1 calc R U . . .
C8 C 0.13174(9) 0.1887(3) 0.21179(16) 0.0330(6) Uani 1 1 d . . . . .
H8A H 0.124126 0.098389 0.241452 0.040 Uiso 1 1 calc R U . . .
H8B H 0.116739 0.283040 0.223670 0.040 Uiso 1 1 calc R U . . .
C9 C 0.18278(9) 0.2131(3) 0.24972(16) 0.0338(6) Uani 1 1 d . . . . .
H9A H 0.197359 0.120171 0.235255 0.041 Uiso 1 1 calc R U . . .
H9B H 0.193129 0.217863 0.314300 0.041 Uiso 1 1 calc R U . . .
C10 C 0.19973(8) 0.3592(3) 0.21871(15) 0.0286(5) Uani 1 1 d . . . . .
H10B H 0.182565 0.451231 0.226510 0.034 Uiso 1 1 calc R U . . .
H10A H 0.232317 0.375252 0.256082 0.034 Uiso 1 1 calc R U . . .
C11 C 0.22569(8) 0.2276(3) 0.11382(16) 0.0260(5) Uani 1 1 d . . . . .
H11A H 0.215601 0.123819 0.126701 0.031 Uiso 1 1 calc R U . . .
H11B H 0.222871 0.226695 0.052027 0.031 Uiso 1 1 calc R U . . .
C12 C 0.27406(8) 0.2510(3) 0.17105(17) 0.0293(5) Uani 1 1 d . . . . .
C13 C 0.31263(9) 0.2712(3) 0.21802(18) 0.0355(6) Uani 1 1 d . . . . .
H13A H 0.343574 0.287328 0.255711 0.043 Uiso 1 1 calc R U . . .
O1MA O -0.0037(7) 0.1738(16) 0.2294(10) 0.039(3) Uiso 0.125 1 d D . P A -1
H1MA H -0.015006 0.147981 0.176327 0.059 Uiso 0.125 1 d R U P A -1
C1MA C 0.0297(8) 0.062(3) 0.2789(16) 0.039(3) Uiso 0.125 1 d D . P A -1
H1M1 H 0.059625 0.099398 0.282592 0.059 Uiso 0.125 1 d R U P A -1
H1M2 H 0.023025 -0.039503 0.248763 0.059 Uiso 0.125 1 d R U P A -1
H1M3 H 0.029942 0.050028 0.338133 0.059 Uiso 0.125 1 d R U P A -1
O1MB O 0.0083(5) 0.1249(18) 0.2451(16) 0.039(3) Uiso 0.125 1 d D . P B -2
H1MB H 0.021936 0.190086 0.284580 0.059 Uiso 0.125 1 d R U P B -2
C1MB C -0.0375(6) 0.097(3) 0.2378(17) 0.039(3) Uiso 0.125 1 d D . P B -2
H1M4 H -0.036206 0.043577 0.291269 0.059 Uiso 0.125 1 d R U P B -2
H1M5 H -0.054770 0.032582 0.186737 0.059 Uiso 0.125 1 d R U P B -2
H1M6 H -0.052539 0.199060 0.233201 0.059 Uiso 0.125 1 d R U P B -2
Cl1 Cl 0.15896(2) -0.05783(7) -0.03025(4) 0.02875(14) Uani 1 1 d . . . C -2
O1 O 0.14477(7) 0.1052(2) -0.04576(12) 0.0360(4) Uani 1 1 d . . . C -2
O2 O 0.16109(7) -0.1040(2) 0.05504(12) 0.0389(4) Uani 1 1 d . . . C -2
O3 O 0.20307(7) -0.0742(2) -0.03435(15) 0.0460(5) Uani 1 1 d . . . C -2
O4 O 0.12648(8) -0.1559(2) -0.09497(14) 0.0480(5) Uani 1 1 d . . . C -2
Cl2 Cl 0.06950(2) 0.64137(7) 0.09836(4) 0.02635(13) Uani 1 1 d . . . D -2
O5 O 0.11047(6) 0.5463(2) 0.12490(13) 0.0400(5) Uani 1 1 d . . . D -2
O6 O 0.07669(7) 0.7673(2) 0.15959(13) 0.0414(5) Uani 1 1 d . . . D -2
O7 O 0.05948(8) 0.7004(3) 0.01222(14) 0.0545(6) Uani 1 1 d . . . D -2
O8 O 0.03270(6) 0.5450(2) 0.09866(14) 0.0434(5) Uani 1 1 d . . . D -2

loop_
_atom_site_aniso_label
_atom_site_aniso_U_11
_atom_site_aniso_U_22
_atom_site_aniso_U_33
_atom_site_aniso_U_23
_atom_site_aniso_U_13
_atom_site_aniso_U_12
Cu1 0.01761(14) 0.02253(14) 0.01870(14) 0.00083(10) 0.00592(10) 0.00082(10)
N1 0.0204(9) 0.0218(9) 0.0239(10) -0.0011(7) 0.0072(8) 0.0027(7)
N2 0.0285(10) 0.0281(10) 0.0271(10) 0.0036(8) 0.0114(8) 0.0039(8)
N3 0.0223(10) 0.0312(11) 0.0276(10) -0.0038(8) 0.0043(8) 0.0017(8)
N4 0.0285(11) 0.0252(10) 0.0272(10) 0.0005(8) 0.0127(9) 0.0031(8)
C1 0.0215(11) 0.0219(11) 0.0408(14) 0.0000(10) 0.0104(10) 0.0001(9)
C2 0.0290(13) 0.0279(12) 0.0418(14) 0.0079(11) 0.0175(11) 0.0029(10)
C3 0.0495(16) 0.0383(14) 0.0266(13) 0.0065(11) 0.0186(12) 0.0058(12)
C4 0.0442(16) 0.0452(16) 0.0215(12) 0.0015(11) 0.0053(11) 0.0103(13)
C5 0.0314(14) 0.0461(16) 0.0248(13) -0.0078(11) 0.0020(11) 0.0053(12)
C6 0.0231(12) 0.0313(13) 0.0460(16) -0.0060(11) 0.0068(11) -0.0034(10)
C7 0.0303(13) 0.0270(12) 0.0448(15) 0.0020(11) 0.0173(12) -0.0020(10)
C8 0.0401(15) 0.0358(14) 0.0276(13) 0.0014(10) 0.0179(11) 0.0025(11)
C9 0.0367(14) 0.0420(15) 0.0216(12) 0.0021(10) 0.0099(11) 0.0079(11)
C10 0.0232(12) 0.0361(13) 0.0222(12) -0.0059(10) 0.0036(9) 0.0048(10)
C11 0.0250(12) 0.0240(11) 0.0290(12) -0.0010(9) 0.0104(10) 0.0045(9)
C12 0.0291(13) 0.0254(12) 0.0354(14) 0.0030(10) 0.0146(11) 0.0080(10)
C13 0.0241(13) 0.0345(14) 0.0445(16) 0.0013(12) 0.0094(12) 0.0069(10)
Cl1 0.0346(3) 0.0247(3) 0.0316(3) -0.0043(2) 0.0179(3) 0.0015(2)
O1 0.0449(11) 0.0303(9) 0.0342(10) 0.0009(8) 0.0165(9) 0.0081(8)
O2 0.0525(12) 0.0352(10) 0.0339(10) 0.0027(8) 0.0220(9) 0.0042(9)
O3 0.0433(12) 0.0392(11) 0.0680(14) 0.0018(10) 0.0354(11) 0.0082(9)
O4 0.0554(13) 0.0438(12) 0.0427(12) -0.0167(9) 0.0163(10) -0.0131(10)
Cl2 0.0212(3) 0.0294(3) 0.0271(3) -0.0026(2) 0.0076(2) 0.0038(2)
O5 0.0270(10) 0.0402(10) 0.0481(11) -0.0108(9) 0.0092(8) 0.0115(8)
O6 0.0396(11) 0.0321(10) 0.0462(12) -0.0120(9) 0.0094(9) 0.0075(8)
O7 0.0625(15) 0.0681(15) 0.0335(11) 0.0135(10) 0.0189(10) 0.0063(12)
O8 0.0308(10) 0.0464(11) 0.0537(12) -0.0036(10) 0.0167(9) -0.0070(9)

loop_
_atom_type_symbol
_atom_type_description
_atom_type_scat_dispersion_real
_atom_type_scat_dispersion_imag
_atom_type_scat_source
C C 0.0033 0.0016 'International Tables Vol C Tables 4.2.6.8 and 6.1.1.4'
H H 0.0000 0.0000 'International Tables Vol C Tables 4.2.6.8 and 6.1.1.4'
Cl Cl 0.1484 0.1585 'International Tables Vol C Tables 4.2.6.8 and 6.1.1.4'
Cu Cu 0.3201 1.2651 'International Tables Vol C Tables 4.2.6.8 and 6.1.1.4'
N N 0.0061 0.0033 'International Tables Vol C Tables 4.2.6.8 and 6.1.1.4'
O O 0.0106 0.0060 'International Tables Vol C Tables 4.2.6.8 and 6.1.1.4'

loop_
_geom_angle_atom_site_label_1
_geom_angle_atom_site_label_2
_geom_angle_atom_site_label_3
_geom_angle
_geom_angle_site_symmetry_1
_geom_angle_site_symmetry_3
_geom_angle_publ_flag
N4 Cu1 N2 176.69(8) . . ?
N4 Cu1 N3 85.60(8) . . ?
N2 Cu1 N3 93.21(8) . . ?
N4 Cu1 N1 94.92(8) . . ?
N2 Cu1 N1 86.29(8) . . ?
N3 Cu1 N1 179.43(8) . . ?
C1 N1 C11 108.96(18) . . ?
C1 N1 C10 110.04(18) . . ?
C11 N1 C10 109.91(18) . . ?
C1 N1 Cu1 103.68(14) . . ?
C11 N1 Cu1 112.53(14) . . ?
C10 N1 Cu1 111.54(14) . . ?
C3 N2 C2 111.8(2) . . ?
C3 N2 Cu1 117.33(16) . . ?
C2 N2 Cu1 107.43(14) . . ?
C3 N2 H2N 106.6 . . ?
C2 N2 H2N 106.6 . . ?
Cu1 N2 H2N 106.6 . . ?
C6 N3 C5 112.0(2) . . ?
C6 N3 Cu1 106.37(15) . . ?
C5 N3 Cu1 117.90(16) . . ?
C6 N3 H3N 106.6 . . ?
C5 N3 H3N 106.6 . . ?
Cu1 N3 H3N 106.6 . . ?
C8 N4 C7 110.82(19) . . ?
C8 N4 Cu1 117.23(15) . . ?
C7 N4 Cu1 107.18(15) . . ?
C8 N4 H4N 107.0 . . ?
C7 N4 H4N 107.0 . . ?
Cu1 N4 H4N 107.0 . . ?
N1 C1 C2 109.43(19) . . ?
N1 C1 H1A 109.8 . . ?
C2 C1 H1A 109.8 . . ?
N1 C1 H1B 109.8 . . ?
C2 C1 H1B 109.8 . . ?
H1A C1 H1B 108.2 . . ?
N2 C2 C1 107.90(19) . . ?
N2 C2 H2B 110.1 . . ?
C1 C2 H2B 110.1 . . ?
N2 C2 H2A 110.1 . . ?
C1 C2 H2A 110.1 . . ?
H2B C2 H2A 108.4 . . ?
N2 C3 C4 111.5(2) . . ?
N2 C3 H3A 109.3 . . ?
C4 C3 H3A 109.3 . . ?
N2 C3 H3B 109.3 . . ?
C4 C3 H3B 109.3 . . ?
H3A C3 H3B 108.0 . . ?
C3 C4 C5 113.7(2) . . ?
C3 C4 H4A 108.8 . . ?
C5 C4 H4A 108.8 . . ?
C3 C4 H4B 108.8 . . ?
C5 C4 H4B 108.8 . . ?
H4A C4 H4B 107.7 . . ?
N3 C5 C4 111.1(2) . . ?
N3 C5 H5B 109.4 . . ?
C4 C5 H5B 109.4 . . ?
N3 C5 H5A 109.4 . . ?
C4 C5 H5A 109.4 . . ?
H5B C5 H5A 108.0 . . ?
N3 C6 C7 107.6(2) . . ?
N3 C6 H6A 110.2 . . ?
C7 C6 H6A 110.2 . . ?
N3 C6 H6B 110.2 . . ?
C7 C6 H6B 110.2 . . ?
H6A C6 H6B 108.5 . . ?
C6 C7 N4 107.7(2) . . ?
C6 C7 H7A 110.2 . . ?
N4 C7 H7A 110.2 . . ?
C6 C7 H7B 110.2 . . ?
N4 C7 H7B 110.2 . . ?
H7A C7 H7B 108.5 . . ?
N4 C8 C9 112.8(2) . . ?
N4 C8 H8A 109.0 . . ?
C9 C8 H8A 109.0 . . ?
N4 C8 H8B 109.0 . . ?
C9 C8 H8B 109.0 . . ?
H8A C8 H8B 107.8 . . ?
C8 C9 C10 115.7(2) . . ?
C8 C9 H9A 108.4 . . ?
C10 C9 H9A 108.4 . . ?
C8 C9 H9B 108.4 . . ?
C10 C9 H9B 108.4 . . ?
H9A C9 H9B 107.4 . . ?
N1 C10 C9 113.87(19) . . ?
N1 C10 H10B 108.8 . . ?
C9 C10 H10B 108.8 . . ?
N1 C10 H10A 108.8 . . ?
C9 C10 H10A 108.8 . . ?
H10B C10 H10A 107.7 . . ?
C12 C11 N1 113.14(19) . . ?
C12 C11 H11A 109.0 . . ?
N1 C11 H11A 109.0 . . ?
C12 C11 H11B 109.0 . . ?
N1 C11 H11B 109.0 . . ?
H11A C11 H11B 107.8 . . ?
C13 C12 C11 178.8(3) . . ?
C12 C13 H13A 180.0 . . ?
C1MA O1MA H1MA 110.6 . . ?
O1MA C1MA H1M1 107.9 . . ?
O1MA C1MA H1M2 109.1 . . ?
H1M1 C1MA H1M2 109.5 . . ?
O1MA C1MA H1M3 111.3 . . ?
H1M1 C1MA H1M3 109.5 . . ?
H1M2 C1MA H1M3 109.5 . . ?
C1MB O1MB H1MB 112.4 . . ?
O1MB C1MB H1M4 108.1 . . ?
O1MB C1MB H1M5 112.4 . . ?
H1M4 C1MB H1M5 109.5 . . ?
O1MB C1MB H1M6 107.9 . . ?
H1M4 C1MB H1M6 109.5 . . ?
H1M5 C1MB H1M6 109.5 . . ?
O3 Cl1 O4 110.11(13) . . ?
O3 Cl1 O2 109.73(13) . . ?
O4 Cl1 O2 108.84(13) . . ?
O3 Cl1 O1 109.09(12) . . ?
O4 Cl1 O1 109.82(12) . . ?
O2 Cl1 O1 109.24(11) . . ?
O7 Cl2 O8 109.57(14) . . ?
O7 Cl2 O6 110.85(14) . . ?
O8 Cl2 O6 109.78(12) . . ?
O7 Cl2 O5 109.35(13) . . ?
O8 Cl2 O5 108.48(12) . . ?
O6 Cl2 O5 108.77(11) . . ?

loop_
_geom_bond_atom_site_label_1
_geom_bond_atom_site_label_2
_geom_bond_distance
_geom_bond_site_symmetry_2
_geom_bond_publ_flag
Cu1 N4 2.008(2) . ?
Cu1 N2 2.015(2) . ?
Cu1 N3 2.0281(19) . ?
Cu1 N1 2.0802(19) . ?
N1 C1 1.496(3) . ?
N1 C11 1.498(3) . ?
N1 C10 1.499(3) . ?
N2 C3 1.481(3) . ?
N2 C2 1.488(3) . ?
N2 H2N 1.0000 . ?
N3 C6 1.477(3) . ?
N3 C5 1.485(3) . ?
N3 H3N 1.0000 . ?
N4 C8 1.475(3) . ?
N4 C7 1.495(3) . ?
N4 H4N 1.0000 . ?
C1 C2 1.502(4) . ?
C1 H1A 0.9900 . ?
C1 H1B 0.9900 . ?
C2 H2B 0.9900 . ?
C2 H2A 0.9900 . ?
C3 C4 1.521(4) . ?
C3 H3A 0.9900 . ?
C3 H3B 0.9900 . ?
C4 C5 1.523(4) . ?
C4 H4A 0.9900 . ?
C4 H4B 0.9900 . ?
C5 H5B 0.9900 . ?
C5 H5A 0.9900 . ?
C6 C7 1.495(4) . ?
C6 H6A 0.9900 . ?
C6 H6B 0.9900 . ?
C7 H7A 0.9900 . ?
C7 H7B 0.9900 . ?
C8 C9 1.509(4) . ?
C8 H8A 0.9900 . ?
C8 H8B 0.9900 . ?
C9 C10 1.519(4) . ?
C9 H9A 0.9900 . ?
C9 H9B 0.9900 . ?
C10 H10B 0.9900 . ?
C10 H10A 0.9900 . ?
C11 C12 1.476(3) . ?
C11 H11A 0.9900 . ?
C11 H11B 0.9900 . ?
C12 C13 1.184(4) . ?
C13 H13A 0.9500 . ?
O1MA C1MA 1.426(17) . ?
O1MA H1MA 0.8400 . ?
C1MA H1M1 0.9800 . ?
C1MA H1M2 0.9800 . ?
C1MA H1M3 0.9800 . ?
O1MB C1MB 1.428(18) . ?
O1MB H1MB 0.8400 . ?
C1MB H1M4 0.9800 . ?
C1MB H1M5 0.9800 . ?
C1MB H1M6 0.9800 . ?
Cl1 O3 1.432(2) . ?
Cl1 O4 1.435(2) . ?
Cl1 O2 1.4391(19) . ?
Cl1 O1 1.4514(18) . ?
Cl2 O7 1.426(2) . ?
Cl2 O8 1.4274(19) . ?
Cl2 O6 1.4310(19) . ?
Cl2 O5 1.4487(18) . ?

loop_
_geom_hbond_atom_site_label_D
_geom_hbond_atom_site_label_H
_geom_hbond_atom_site_label_A
_geom_hbond_distance_DH
_geom_hbond_distance_HA
_geom_hbond_distance_DA
_geom_hbond_angle_DHA
_geom_hbond_site_symmetry_A
_geom_hbond_publ_flag
N2 H2N O4^b 1.00 2.51 3.154(3) 122.1 1_565 yes
N2 H2N O7^b 1.00 2.52 3.381(3) 144.4 . yes
N3 H3N Cl2^b 1.00 2.98 3.727(2) 132.7 . yes
N3 H3N O8^b 1.00 2.34 3.095(3) 131.8 5_565 yes
N4 H4N Cl1^b 1.00 2.99 3.747(2) 133.4 . yes
N4 H4N O2^b 1.00 2.13 3.083(3) 158.7 . yes
C2 H2B Cl1^b 0.99 2.95 3.732(3) 136.5 1_565 yes
C2 H2B O3^b 0.99 2.63 3.589(3) 162.4 1_565 yes
C3 H3B O4^b 0.99 2.62 3.232(3) 120.1 1_565 yes
C5 H5A O1^b 0.99 2.60 3.224(3) 120.8 . yes
C7 H7A O6^b 0.99 2.48 3.379(3) 150.1 1_545 yes
C10 H10B O5^b 0.99 2.40 3.098(3) 126.8 . yes
C11 H11A Cl1^b 0.99 2.96 3.493(2) 114.5 . yes
C11 H11A O2^b 0.99 2.57 3.404(3) 142.3 . yes

loop_
_geom_torsion_atom_site_label_1
_geom_torsion_atom_site_label_2
_geom_torsion_atom_site_label_3
_geom_torsion_atom_site_label_4
_geom_torsion
_geom_torsion_site_symmetry_1
_geom_torsion_site_symmetry_2
_geom_torsion_site_symmetry_3
_geom_torsion_site_symmetry_4
_geom_torsion_publ_flag
C11 N1 C1 C2 77.3(2) . . . . ?
C10 N1 C1 C2 -162.09(19) . . . . ?
Cu1 N1 C1 C2 -42.7(2) . . . . ?
C3 N2 C2 C1 -169.9(2) . . . . ?
Cu1 N2 C2 C1 -39.8(2) . . . . ?
N1 C1 C2 N2 56.8(2) . . . . ?
C2 N2 C3 C4 -177.0(2) . . . . ?
Cu1 N2 C3 C4 58.2(3) . . . . ?
N2 C3 C4 C5 -70.7(3) . . . . ?
C6 N3 C5 C4 179.2(2) . . . . ?
Cu1 N3 C5 C4 -56.8(3) . . . . ?
C3 C4 C5 N3 69.6(3) . . . . ?
C5 N3 C6 C7 173.4(2) . . . . ?
Cu1 N3 C6 C7 43.3(2) . . . . ?
N3 C6 C7 N4 -56.1(3) . . . . ?
C8 N4 C7 C6 169.0(2) . . . . ?
Cu1 N4 C7 C6 39.9(2) . . . . ?
C7 N4 C8 C9 -179.0(2) . . . . ?
Cu1 N4 C8 C9 -55.6(3) . . . . ?
N4 C8 C9 C10 65.6(3) . . . . ?
C1 N1 C10 C9 173.58(19) . . . . ?
C11 N1 C10 C9 -66.4(2) . . . . ?
Cu1 N1 C10 C9 59.1(2) . . . . ?
C8 C9 C10 N1 -70.0(3) . . . . ?
C1 N1 C11 C12 63.9(2) . . . . ?
C10 N1 C11 C12 -56.8(3) . . . . ?
Cu1 N1 C11 C12 178.29(16) . . . . ?
